data_2228598
loop_
_publ_author_name
'He, Long'

_publ_section_title
;
 3-Ethyl 2-methyl
 8-bromo-2-phenyl-1,2,3,3a,4,9b-hexahydrochromeno[4,3-<i>b</i>]pyrrole-2,3-dicarboxylate
;
_journal_coeditor_code XU5063
_journal_issue 12
_journal_name_full 'Acta Crystallographica Section E'
_journal_page_first o3075
_journal_paper_doi 10.1107/S1600536810044491
_journal_volume 66
_journal_year 2010
_chemical_formula_iupac 'C22 H22 Br N O5'
_chemical_formula_moiety 'C22 H22 Br N O5'
_chemical_formula_sum 'C22 H22 Br N O5'
_chemical_formula_weight 460.32
_chemical_name_systematic
;
3-Ethyl 2-methyl 8-bromo-2-phenyl-
1,2,3,3a,4,9b-hexahydrochromeno[4,3-<i>b</i>]pyrrole-2,3-dicarboxylate
;
_space_group_IT_number 13
_symmetry_cell_setting monoclinic
_symmetry_space_group_name_Hall '-P 2yc'
_symmetry_space_group_name_H-M 'P 1 2/c 1'
_atom_sites_solution_hydrogens geom
_atom_sites_solution_primary direct
_atom_sites_solution_secondary difmap
_audit_creation_method SHELXL-97
_cell_angle_alpha 90.00
_cell_angle_beta 107.856(6)
_cell_angle_gamma 90.00
_cell_formula_units_Z 4
_cell_length_a 11.1046(8)
_cell_length_b 11.1633(6)
_cell_length_c 17.9779(9)
_cell_measurement_reflns_used 4173
_cell_measurement_temperature 293(2)
_cell_measurement_theta_max 29.0808
_cell_measurement_theta_min 2.9918
_cell_volume 2121.3(2)
_computing_cell_refinement 'CrysAlis RED (Oxford Diffraction, 2008)'
_computing_data_collection 'CrysAlis CCD (Oxford Diffraction, 2008)'
_computing_data_reduction 'CrysAlis RED (Oxford Diffraction, 2008)'
_computing_molecular_graphics 'ORTEP-3 (Farrugia, 1997)'
_computing_publication_material 'SHELXL97 (Sheldrick, 2008)'
_computing_structure_refinement 'SHELXL97 (Sheldrick, 2008)'
_computing_structure_solution 'SHELXS97 (Sheldrick, 2008)'
_diffrn_ambient_temperature 293(2)
_diffrn_detector_area_resol_mean 15.9149
_diffrn_measured_fraction_theta_full 0.961
_diffrn_measured_fraction_theta_max 0.961
_diffrn_measurement_device_type 'Oxford diffraction Gemini S Ultra'
_diffrn_measurement_method '\w scans'
_diffrn_radiation_monochromator graphite
_diffrn_radiation_source 'Enhance (Mo) X-ray Source'
_diffrn_radiation_type MoK\a
_diffrn_radiation_wavelength 0.71073
_diffrn_reflns_av_R_equivalents 0.0267
_diffrn_reflns_av_sigmaI/netI 0.0564
_diffrn_reflns_limit_h_max 13
_diffrn_reflns_limit_h_min -10
_diffrn_reflns_limit_k_max 13
_diffrn_reflns_limit_k_min -13
_diffrn_reflns_limit_l_max 14
_diffrn_reflns_limit_l_min -21
_diffrn_reflns_number 10601
_diffrn_reflns_theta_full 25.02
_diffrn_reflns_theta_max 25.02
_diffrn_reflns_theta_min 3.00
_diffrn_standards_interval_count 0
_diffrn_standards_interval_time 0
_diffrn_standards_number 0
_exptl_absorpt_coefficient_mu 1.970
_exptl_absorpt_correction_T_max 0.5214
_exptl_absorpt_correction_T_min 0.4391
_exptl_absorpt_correction_type multi-scan
_exptl_absorpt_process_details '(CrysAlis Pro; Oxford Diffraction, 2009)'
_exptl_crystal_colour colorless
_exptl_crystal_density_diffrn 1.441
_exptl_crystal_density_method 'not measured'
_exptl_crystal_description block
_exptl_crystal_F_000 944
_exptl_crystal_size_max 0.50
_exptl_crystal_size_mid 0.42
_exptl_crystal_size_min 0.38
_refine_diff_density_max 0.534
_refine_diff_density_min -0.358
_refine_ls_extinction_coef 0.0095(11)
_refine_ls_extinction_expression Fc^*^=kFc[1+0.001xFc^2^\l^3^/sin(2\q)]^-1/4^
_refine_ls_extinction_method 'SHELXL97 (Sheldrick, 2008)'
_refine_ls_goodness_of_fit_ref 1.064
_refine_ls_hydrogen_treatment constr
_refine_ls_matrix_type full
_refine_ls_number_parameters 293
_refine_ls_number_reflns 3609
_refine_ls_number_restraints 47
_refine_ls_restrained_S_all 1.074
_refine_ls_R_factor_all 0.0855
_refine_ls_R_factor_gt 0.0468
_refine_ls_shift/su_max 0.000
_refine_ls_shift/su_mean 0.000
_refine_ls_structure_factor_coef Fsqd
_refine_ls_weighting_details 'calc w=1/[\s^2^(Fo^2^)+(0.0700P)^2^+0.0000P] where P=(Fo^2^+2Fc^2^)/3'
_refine_ls_weighting_scheme calc
_refine_ls_wR_factor_gt 0.1313
_refine_ls_wR_factor_ref 0.1371
_reflns_number_gt 2015
_reflns_number_total 3609
_reflns_threshold_expression I>2sigma(I)
_cod_data_source_file xu5063.cif
_cod_data_source_block I
_cod_original_sg_symbol_H-M 'P 2/c'
_cod_database_code 2228598
_cod_database_fobs_code 2228598

loop_
_symmetry_equiv_pos_as_xyz
'x, y, z'
'-x, y, -z+1/2'
'-x, -y, -z'
'x, -y, z-1/2'

loop_
_atom_site_type_symbol
_atom_site_label
_atom_site_fract_x
_atom_site_fract_y
_atom_site_fract_z
_atom_site_U_iso_or_equiv
_atom_site_adp_type
_atom_site_calc_flag
_atom_site_refinement_flags
_atom_site_occupancy
_atom_site_disorder_assembly
_atom_site_disorder_group
Br Br1 0.72424(6) 0.38095(6) 0.29704(3) 0.1076(4) Uani d . 1 . .
O O1 0.6457(3) 0.3997(2) -0.04947(15) 0.0595(8) Uani d . 1 . .
O O2 0.4138(4) 0.0088(4) -0.1551(2) 0.1059(12) Uani d U 1 A .
O O4 0.1640(3) -0.0047(2) -0.11722(17) 0.0635(8) Uani d . 1 . .
O O5 0.3115(4) -0.0409(3) -0.0070(2) 0.1175(15) Uani d . 1 . .
N N1 0.3815(3) 0.1909(3) 0.01891(15) 0.0449(8) Uani d . 1 . .
H H1 0.4243 0.1231 0.0420 0.054 Uiso d R 1 . .
C C1 0.6979(4) 0.3818(3) 0.1873(2) 0.0533(11) Uani d . 1 . .
C C2 0.7856(4) 0.4379(3) 0.1590(2) 0.0551(11) Uani d . 1 . .
H H2 0.8577 0.4723 0.1932 0.066 Uiso calc R 1 . .
C C3 0.7649(4) 0.4422(3) 0.0789(2) 0.0511(10) Uani d . 1 . .
H H3 0.8230 0.4803 0.0590 0.061 Uiso calc R 1 . .
C C4 0.6575(4) 0.3898(3) 0.0286(2) 0.0448(10) Uani d . 1 . .
C C5 0.5689(3) 0.3342(3) 0.0584(2) 0.0410(9) Uani d . 1 . .
C C6 0.5906(4) 0.3296(3) 0.1377(2) 0.0473(10) Uani d . 1 . .
H H6 0.5332 0.2913 0.1579 0.057 Uiso calc R 1 . .
C C7 0.4515(3) 0.2897(3) -0.00127(18) 0.0367(9) Uani d . 1 . .
H H7 0.3931 0.3577 -0.0154 0.044 Uiso calc R 1 . .
C C8 0.4777(3) 0.2507(3) -0.07426(19) 0.0442(9) Uani d . 1 . .
H H8 0.5386 0.1845 -0.0617 0.053 Uiso calc R 1 . .
C C9 0.5333(4) 0.3526(3) -0.1078(2) 0.0553(11) Uani d . 1 . .
H H9B 0.5556 0.3247 -0.1530 0.066 Uiso calc R 1 . .
H H9A 0.4709 0.4158 -0.1248 0.066 Uiso calc R 1 . .
C C10 0.3478(3) 0.2018(3) -0.1234(2) 0.0475(10) Uani d . 1 A .
H H10 0.2977 0.2678 -0.1535 0.057 Uiso calc R 1 . .
C C11 0.2866(3) 0.1615(3) -0.0566(2) 0.0436(10) Uani d . 1 . .
C C12 0.1641(3) 0.2301(3) -0.0647(2) 0.0387(9) Uani d . 1 . .
C C13 0.0758(3) 0.2521(3) -0.1367(2) 0.0466(10) Uani d . 1 . .
H H13 0.0913 0.2254 -0.1819 0.056 Uiso calc R 1 . .
C C14 -0.0350(4) 0.3130(4) -0.1424(2) 0.0563(11) Uani d . 1 . .
H H14 -0.0926 0.3285 -0.1912 0.068 Uiso calc R 1 . .
C C15 -0.0600(4) 0.3508(3) -0.0757(3) 0.0593(11) Uani d . 1 . .
H H15 -0.1355 0.3900 -0.0792 0.071 Uiso calc R 1 . .
C C16 0.0266(4) 0.3306(3) -0.0044(2) 0.0570(11) Uani d . 1 . .
H H16 0.0108 0.3581 0.0406 0.068 Uiso calc R 1 . .
C C17 0.1375(4) 0.2696(3) 0.0017(2) 0.0457(9) Uani d . 1 . .
H H17 0.1948 0.2549 0.0507 0.055 Uiso calc R 1 . .
C C18 0.2588(4) 0.0276(4) -0.0581(2) 0.0618(12) Uani d . 1 . .
C C19 0.1333(5) -0.1312(3) -0.1246(3) 0.0905(17) Uani d . 1 . .
H H19B 0.0627 -0.1443 -0.1706 0.136 Uiso calc R 1 . .
H H19A 0.1119 -0.1576 -0.0794 0.136 Uiso calc R 1 . .
H H19C 0.2050 -0.1757 -0.1287 0.136 Uiso calc R 1 . .
C C20 0.3562(4) 0.1050(5) -0.1778(3) 0.0756(15) Uani d DU 1 . .
O O3A 0.2757(11) 0.1020(10) -0.2478(4) 0.077(4) Uani d PDU 0.503(11) A 1
C C21A 0.2932(13) -0.0032(13) -0.2963(6) 0.085(4) Uani d PDU 0.503(11) A 1
H H21A 0.3737 -0.0010 -0.3069 0.102 Uiso calc PR 0.503(11) A 1
H H21D 0.2828 -0.0796 -0.2733 0.102 Uiso calc PR 0.503(11) A 1
C C22A 0.1844(14) 0.0266(14) -0.3665(7) 0.114(5) Uani d PDU 0.503(11) A 1
H H22A 0.1644 -0.0415 -0.4007 0.137 Uiso calc PR 0.503(11) A 1
H H22B 0.2065 0.0931 -0.3935 0.137 Uiso calc PR 0.503(11) A 1
H H22C 0.1122 0.0472 -0.3504 0.137 Uiso calc PR 0.503(11) A 1
O O3B 0.3037(11) 0.1466(10) -0.2494(4) 0.076(4) Uani d PD 0.497(11) A 2
C C21B 0.2937(12) 0.0691(13) -0.3194(7) 0.087(4) Uani d PDU 0.497(11) A 2
H H21B 0.2733 0.1182 -0.3662 0.104 Uiso calc PR 0.497(11) A 2
H H21C 0.3740 0.0299 -0.3135 0.104 Uiso calc PR 0.497(11) A 2
C C22B 0.1929(17) -0.0226(13) -0.3272(11) 0.119(5) Uani d PDU 0.497(11) A 2
H H22D 0.2015 -0.0845 -0.3624 0.143 Uiso calc PR 0.497(11) A 2
H H22E 0.1114 0.0145 -0.3474 0.143 Uiso calc PR 0.497(11) A 2
H H22F 0.2011 -0.0568 -0.2769 0.143 Uiso calc PR 0.497(11) A 2

loop_
_atom_site_aniso_label
_atom_site_aniso_U_11
_atom_site_aniso_U_22
_atom_site_aniso_U_33
_atom_site_aniso_U_12
_atom_site_aniso_U_13
_atom_site_aniso_U_23
Br1 0.1153(6) 0.1448(6) 0.0475(3) -0.0492(4) 0.0024(3) -0.0107(3)
O1 0.0545(19) 0.0725(19) 0.0533(18) -0.0083(14) 0.0191(14) 0.0055(13)
O2 0.088(3) 0.098(3) 0.127(3) 0.007(2) 0.026(2) -0.052(2)
O4 0.0518(19) 0.0337(16) 0.089(2) 0.0030(13) -0.0016(15) -0.0052(13)
O5 0.119(3) 0.059(2) 0.123(3) 0.009(2) -0.039(2) 0.015(2)
N1 0.0409(19) 0.0413(18) 0.0432(17) 0.0029(15) -0.0008(14) 0.0036(14)
C1 0.058(3) 0.051(2) 0.042(2) -0.004(2) 0.003(2) -0.0067(18)
C2 0.047(3) 0.041(2) 0.068(3) -0.003(2) 0.005(2) -0.008(2)
C3 0.038(3) 0.043(2) 0.074(3) 0.0021(18) 0.018(2) 0.004(2)
C4 0.044(3) 0.035(2) 0.055(3) 0.0114(19) 0.014(2) 0.0039(18)
C5 0.040(2) 0.030(2) 0.052(2) 0.0079(17) 0.0133(19) -0.0003(17)
C6 0.049(3) 0.045(2) 0.047(2) -0.0046(19) 0.0130(19) 0.0014(18)
C7 0.037(2) 0.034(2) 0.0370(19) 0.0028(17) 0.0082(17) 0.0018(15)
C8 0.036(2) 0.042(2) 0.054(2) 0.0083(17) 0.0133(18) -0.0024(18)
C9 0.058(3) 0.063(3) 0.047(2) 0.006(2) 0.020(2) -0.0011(19)
C10 0.043(2) 0.056(3) 0.041(2) 0.0141(19) 0.0085(18) -0.0065(18)
C11 0.036(2) 0.038(2) 0.050(2) 0.0032(17) 0.0018(17) -0.0037(17)
C12 0.039(2) 0.0276(19) 0.046(2) -0.0025(16) 0.0078(18) -0.0004(16)
C13 0.044(3) 0.050(2) 0.043(2) 0.0046(19) 0.0091(18) -0.0048(17)
C14 0.047(3) 0.059(3) 0.056(3) 0.009(2) 0.005(2) -0.006(2)
C15 0.044(3) 0.052(3) 0.085(3) 0.010(2) 0.024(2) 0.006(2)
C16 0.062(3) 0.055(3) 0.061(3) 0.004(2) 0.029(2) -0.003(2)
C17 0.045(3) 0.044(2) 0.049(2) -0.0008(19) 0.0160(19) 0.0012(17)
C18 0.057(3) 0.043(3) 0.067(3) 0.013(2) -0.007(2) 0.002(2)
C19 0.080(4) 0.038(3) 0.134(5) -0.008(2) 0.004(3) -0.009(2)
C20 0.046(3) 0.101(4) 0.076(4) 0.014(3) 0.012(3) -0.034(3)
O3A 0.076(7) 0.074(6) 0.064(5) -0.009(5) -0.006(4) -0.048(4)
C21A 0.096(6) 0.100(7) 0.060(6) -0.012(6) 0.024(5) -0.031(5)
C22A 0.128(8) 0.095(8) 0.103(8) -0.006(6) 0.011(6) -0.028(6)
O3B 0.062(6) 0.103(9) 0.058(5) -0.024(6) 0.012(4) -0.057(5)
C21B 0.088(6) 0.106(7) 0.065(6) -0.004(6) 0.022(5) -0.023(6)
C22B 0.120(8) 0.120(9) 0.116(9) -0.011(7) 0.034(7) -0.036(7)

loop_
_atom_type_symbol
_atom_type_description
_atom_type_scat_dispersion_real
_atom_type_scat_dispersion_imag
_atom_type_scat_source
C C 0.0033 0.0016 'International Tables Vol C Tables 4.2.6.8 and 6.1.1.4'
H H 0.0000 0.0000 'International Tables Vol C Tables 4.2.6.8 and 6.1.1.4'
N N 0.0061 0.0033 'International Tables Vol C Tables 4.2.6.8 and 6.1.1.4'
O O 0.0106 0.0060 'International Tables Vol C Tables 4.2.6.8 and 6.1.1.4'
Br Br -0.2901 2.4595 'International Tables Vol C Tables 4.2.6.8 and 6.1.1.4'

loop_
_geom_angle_atom_site_label_1
_geom_angle_atom_site_label_2
_geom_angle_atom_site_label_3
_geom_angle_site_symmetry_1
_geom_angle_site_symmetry_3
_geom_angle
_geom_angle_publ_flag
C4 O1 C9 . . 119.8(3) ?
C18 O4 C19 . . 117.1(3) ?
C7 N1 C11 . . 102.9(3) ?
C7 N1 H1 . . 119.4 ?
C11 N1 H1 . . 110.8 ?
C6 C1 C2 . . 121.4(4) ?
C6 C1 Br1 . . 119.7(3) ?
C2 C1 Br1 . . 118.8(3) ?
C1 C2 C3 . . 119.2(4) ?
C1 C2 H2 . . 120.4 ?
C3 C2 H2 . . 120.4 ?
C4 C3 C2 . . 119.8(4) ?
C4 C3 H3 . . 120.1 ?
C2 C3 H3 . . 120.1 ?
O1 C4 C3 . . 115.2(3) ?
O1 C4 C5 . . 124.6(3) ?
C3 C4 C5 . . 120.2(4) ?
C6 C5 C4 . . 119.6(3) ?
C6 C5 C7 . . 124.7(3) ?
C4 C5 C7 . . 115.7(3) ?
C5 C6 C1 . . 119.8(4) ?
C5 C6 H6 . . 120.1 ?
C1 C6 H6 . . 120.1 ?
N1 C7 C8 . . 105.1(3) ?
N1 C7 C5 . . 119.1(3) ?
C8 C7 C5 . . 111.4(3) ?
N1 C7 H7 . . 106.8 ?
C8 C7 H7 . . 106.8 ?
C5 C7 H7 . . 106.8 ?
C7 C8 C9 . . 110.3(3) ?
C7 C8 C10 . . 101.9(3) ?
C9 C8 C10 . . 117.7(3) ?
C7 C8 H8 . . 108.9 ?
C9 C8 H8 . . 108.9 ?
C10 C8 H8 . . 108.9 ?
O1 C9 C8 . . 110.5(3) ?
O1 C9 H9B . . 109.6 ?
C8 C9 H9B . . 109.6 ?
O1 C9 H9A . . 109.6 ?
C8 C9 H9A . . 109.6 ?
H9B C9 H9A . . 108.1 ?
C20 C10 C8 . . 113.6(3) ?
C20 C10 C11 . . 114.5(4) ?
C8 C10 C11 . . 101.9(3) ?
C20 C10 H10 . . 108.9 ?
C8 C10 H10 . . 108.9 ?
C11 C10 H10 . . 108.9 ?
N1 C11 C18 . . 108.5(3) ?
N1 C11 C12 . . 109.8(3) ?
C18 C11 C12 . . 108.7(3) ?
N1 C11 C10 . . 106.1(3) ?
C18 C11 C10 . . 112.9(3) ?
C12 C11 C10 . . 110.8(3) ?
C13 C12 C17 . . 118.1(3) ?
C13 C12 C11 . . 122.2(3) ?
C17 C12 C11 . . 119.7(3) ?
C14 C13 C12 . . 121.1(3) ?
C14 C13 H13 . . 119.5 ?
C12 C13 H13 . . 119.5 ?
C15 C14 C13 . . 119.9(4) ?
C15 C14 H14 . . 120.0 ?
C13 C14 H14 . . 120.0 ?
C16 C15 C14 . . 119.7(4) ?
C16 C15 H15 . . 120.2 ?
C14 C15 H15 . . 120.2 ?
C15 C16 C17 . . 120.7(4) ?
C15 C16 H16 . . 119.7 ?
C17 C16 H16 . . 119.7 ?
C16 C17 C12 . . 120.5(3) ?
C16 C17 H17 . . 119.7 ?
C12 C17 H17 . . 119.7 ?
O5 C18 O4 . . 122.2(4) ?
O5 C18 C11 . . 124.2(4) ?
O4 C18 C11 . . 113.4(3) ?
O4 C19 H19B . . 109.5 ?
O4 C19 H19A . . 109.5 ?
H19B C19 H19A . . 109.5 ?
O4 C19 H19C . . 109.5 ?
H19B C19 H19C . . 109.5 ?
H19A C19 H19C . . 109.5 ?
O2 C20 O3A . . 115.1(6) ?
O2 C20 O3B . . 130.2(6) ?
O2 C20 C10 . . 122.7(5) ?
O3A C20 C10 . . 119.7(6) ?
O3B C20 C10 . . 106.8(6) ?
C20 O3A C21A . . 114.0(8) ?
C22A C21A O3A . . 95.8(8) ?
C22A C21A H21A . . 112.6 ?
O3A C21A H21A . . 112.6 ?
C22A C21A H21D . . 112.6 ?
O3A C21A H21D . . 112.6 ?
H21A C21A H21D . . 110.1 ?
C20 O3B C21B . . 120.7(9) ?
C22B C21B O3B . . 109.6(10) ?
C22B C21B H21B . . 109.8 ?
O3B C21B H21B . . 109.8 ?
C22B C21B H21C . . 109.8 ?
O3B C21B H21C . . 109.8 ?
H21B C21B H21C . . 108.2 ?
C21B C22B H22D . . 109.5 ?
C21B C22B H22E . . 109.5 ?
H22D C22B H22E . . 109.5 ?
C21B C22B H22F . . 109.5 ?
H22D C22B H22F . . 109.5 ?
H22E C22B H22F . . 109.5 ?

loop_
_geom_bond_atom_site_label_1
_geom_bond_atom_site_label_2
_geom_bond_site_symmetry_2
_geom_bond_distance
_geom_bond_publ_flag
Br1 C1 . 1.904(4) ?
O1 C4 . 1.374(4) ?
O1 C9 . 1.460(5) ?
O2 C20 . 1.253(6) ?
O4 C18 . 1.297(4) ?
O4 C19 . 1.449(4) ?
O5 C18 . 1.201(5) ?
N1 C7 . 1.458(4) ?
N1 C11 . 1.478(4) ?
N1 H1 . 0.9221 ?
C1 C6 . 1.379(5) ?
C1 C2 . 1.379(6) ?
C2 C3 . 1.387(5) ?
C2 H2 . 0.9300 ?
C3 C4 . 1.387(5) ?
C3 H3 . 0.9300 ?
C4 C5 . 1.400(5) ?
C5 C6 . 1.372(5) ?
C5 C7 . 1.496(5) ?
C6 H6 . 0.9300 ?
C7 C8 . 1.493(5) ?
C7 H7 . 0.9800 ?
C8 C9 . 1.505(5) ?
C8 C10 . 1.542(5) ?
C8 H8 . 0.9800 ?
C9 H9B . 0.9700 ?
C9 H9A . 0.9700 ?
C10 C20 . 1.480(6) ?
C10 C11 . 1.614(5) ?
C10 H10 . 0.9800 ?
C11 C18 . 1.524(5) ?
C11 C12 . 1.530(5) ?
C12 C13 . 1.384(4) ?
C12 C17 . 1.387(5) ?
C13 C14 . 1.382(5) ?
C13 H13 . 0.9300 ?
C14 C15 . 1.377(5) ?
C14 H14 . 0.9300 ?
C15 C16 . 1.365(6) ?
C15 H15 . 0.9300 ?
C16 C17 . 1.382(5) ?
C16 H16 . 0.9300 ?
C17 H17 . 0.9300 ?
C19 H19B . 0.9600 ?
C19 H19A . 0.9600 ?
C19 H19C . 0.9600 ?
C20 O3A . 1.301(8) ?
C20 O3B . 1.323(8) ?
O3A C21A . 1.510(9) ?
C21A C22A . 1.493(10) ?
C21A H21A . 0.9700 ?
C21A H21D . 0.9700 ?
C22A H22A . 0.9600 ?
C22A H22B . 0.9600 ?
C22A H22C . 0.9600 ?
O3B C21B . 1.503(9) ?
C21B C22B . 1.491(10) ?
C21B H21B . 0.9700 ?
C21B H21C . 0.9700 ?
C22B H22D . 0.9600 ?
C22B H22E . 0.9600 ?
C22B H22F . 0.9600 ?

loop_
_geom_hbond_atom_site_label_D
_geom_hbond_atom_site_label_H
_geom_hbond_atom_site_label_A
_geom_hbond_site_symmetry_A
_geom_hbond_distance_DH
_geom_hbond_distance_HA
_geom_hbond_distance_DA
_geom_hbond_angle_DHA
C8 H8 O5 3_655 0.98 2.37 3.317(5) 162.8(8)

loop_
_geom_torsion_atom_site_label_1
_geom_torsion_atom_site_label_2
_geom_torsion_atom_site_label_3
_geom_torsion_atom_site_label_4
_geom_torsion_site_symmetry_1
_geom_torsion_site_symmetry_2
_geom_torsion_site_symmetry_3
_geom_torsion_site_symmetry_4
_geom_torsion
_geom_torsion_publ_flag
C6 C1 C2 C3 . . . . 0.3(6) ?
Br1 C1 C2 C3 . . . . -177.9(3) ?
C1 C2 C3 C4 . . . . -0.4(6) ?
C9 O1 C4 C3 . . . . -177.2(3) ?
C9 O1 C4 C5 . . . . 1.3(5) ?
C2 C3 C4 O1 . . . . 179.6(3) ?
C2 C3 C4 C5 . . . . 1.1(5) ?
O1 C4 C5 C6 . . . . -180.0(3) ?
C3 C4 C5 C6 . . . . -1.6(5) ?
O1 C4 C5 C7 . . . . -3.3(5) ?
C3 C4 C5 C7 . . . . 175.1(3) ?
C4 C5 C6 C1 . . . . 1.5(5) ?
C7 C5 C6 C1 . . . . -174.9(3) ?
C2 C1 C6 C5 . . . . -0.9(6) ?
Br1 C1 C6 C5 . . . . 177.4(3) ?
C11 N1 C7 C8 . . . . -45.9(3) ?
C11 N1 C7 C5 . . . . -171.6(3) ?
C6 C5 C7 N1 . . . . -29.2(5) ?
C4 C5 C7 N1 . . . . 154.4(3) ?
C6 C5 C7 C8 . . . . -151.8(3) ?
C4 C5 C7 C8 . . . . 31.7(4) ?
N1 C7 C8 C9 . . . . 171.7(3) ?
C5 C7 C8 C9 . . . . -57.9(4) ?
N1 C7 C8 C10 . . . . 46.0(3) ?
C5 C7 C8 C10 . . . . 176.4(3) ?
C4 O1 C9 C8 . . . . -27.3(4) ?
C7 C8 C9 O1 . . . . 55.1(4) ?
C10 C8 C9 O1 . . . . 171.3(3) ?
C7 C8 C10 C20 . . . . -150.5(4) ?
C9 C8 C10 C20 . . . . 88.9(5) ?
C7 C8 C10 C11 . . . . -26.8(3) ?
C9 C8 C10 C11 . . . . -147.5(3) ?
C7 N1 C11 C18 . . . . 148.3(3) ?
C7 N1 C11 C12 . . . . -93.0(3) ?
C7 N1 C11 C10 . . . . 26.7(3) ?
C20 C10 C11 N1 . . . . 123.6(4) ?
C8 C10 C11 N1 . . . . 0.5(3) ?
C20 C10 C11 C18 . . . . 4.8(4) ?
C8 C10 C11 C18 . . . . -118.2(3) ?
C20 C10 C11 C12 . . . . -117.3(3) ?
C8 C10 C11 C12 . . . . 119.7(3) ?
N1 C11 C12 C13 . . . . 158.3(3) ?
C18 C11 C12 C13 . . . . -83.2(4) ?
C10 C11 C12 C13 . . . . 41.4(4) ?
N1 C11 C12 C17 . . . . -23.5(4) ?
C18 C11 C12 C17 . . . . 95.1(4) ?
C10 C11 C12 C17 . . . . -140.4(3) ?
C17 C12 C13 C14 . . . . 0.9(5) ?
C11 C12 C13 C14 . . . . 179.2(3) ?
C12 C13 C14 C15 . . . . -1.3(6) ?
C13 C14 C15 C16 . . . . 1.8(6) ?
C14 C15 C16 C17 . . . . -1.8(6) ?
C15 C16 C17 C12 . . . . 1.4(6) ?
C13 C12 C17 C16 . . . . -1.0(5) ?
C11 C12 C17 C16 . . . . -179.3(3) ?
C19 O4 C18 O5 . . . . -7.6(7) ?
C19 O4 C18 C11 . . . . 178.1(4) ?
N1 C11 C18 O5 . . . . -3.3(6) ?
C12 C11 C18 O5 . . . . -122.7(5) ?
C10 C11 C18 O5 . . . . 114.1(5) ?
N1 C11 C18 O4 . . . . 170.9(3) ?
C12 C11 C18 O4 . . . . 51.5(4) ?
C10 C11 C18 O4 . . . . -71.8(4) ?
C8 C10 C20 O2 . . . . 59.3(6) ?
C11 C10 C20 O2 . . . . -57.1(6) ?
C8 C10 C20 O3A . . . . -139.9(8) ?
C11 C10 C20 O3A . . . . 103.6(9) ?
C8 C10 C20 O3B . . . . -115.1(7) ?
C11 C10 C20 O3B . . . . 128.4(7) ?
O2 C20 O3A C21A . . . . -16.4(14) ?
O3B C20 O3A C21A . . . . 115(3) ?
C10 C20 O3A C21A . . . . -178.5(9) ?
C20 O3A C21A C22A . . . . 178.4(15) ?
O2 C20 O3B C21B . . . . 7.6(16) ?
O3A C20 O3B C21B . . . . -54.6(19) ?
C10 C20 O3B C21B . . . . -178.5(9) ?
C20 O3B C21B C22B . . . . 74(2) ?
